data_7014144
loop_
_publ_author_name
'Monkowius, Uwe V.'
'Nogai, Stefan'
'Schmidbaur, Hubert'

_publ_section_title
;
 Unsuccessful/successful attempts to produce
 penta(heteroaryl)-phosphoranes/-arsoranes R5E (E = P, As; R = 2-furyl,
 2-thienyl).
;
_journal_issue 10
_journal_name_full 'Dalton transactions (Cambridge, England : 2003)'
_journal_page_first 1610
_journal_page_last 1617
_journal_paper_doi 10.1039/b401988a
_journal_year 2004
_chemical_formula_sum 'C17 H16 Br O P S4'
_chemical_formula_weight 475.42
_chemical_name_systematic
;
?
;
_space_group_IT_number 14
_symmetry_cell_setting monoclinic
_symmetry_space_group_name_Hall '-P 2ybc'
_symmetry_space_group_name_H-M 'P 1 21/c 1'
_atom_sites_solution_hydrogens mixed
_atom_sites_solution_primary direct
_atom_sites_solution_secondary difmap
_audit_creation_method SHELXL-97
_cell_angle_alpha 90.00
_cell_angle_beta 114.3240(6)
_cell_angle_gamma 90.00
_cell_formula_units_Z 4
_cell_length_a 12.05230(10)
_cell_length_b 13.4590(2)
_cell_length_c 13.56310(10)
_cell_measurement_reflns_used 52435
_cell_measurement_temperature 143(2)
_cell_volume 2004.80(4)
_computing_cell_refinement DENZO
_computing_data_collection XPRESS
_computing_data_reduction SCALEPACK
_computing_molecular_graphics SHELXTL-PLUS
_computing_publication_material 'SHELXL-97 (Sheldrick, 1997)'
_computing_structure_refinement 'SHELXL-97 (Sheldrick, 1997)'
_computing_structure_solution 'SHELXS-97 (Sheldrick, 1990)'
_diffrn_ambient_temperature 143(2)
_diffrn_measured_fraction_theta_full 0.993
_diffrn_measured_fraction_theta_max 0.993
_diffrn_measurement_device_type 'NONIUS DIP 2020'
_diffrn_measurement_method phi-rotation
_diffrn_radiation_monochromator graphite
_diffrn_radiation_source 'fine-focus sealed tube'
_diffrn_radiation_type MoK\a
_diffrn_radiation_wavelength 0.71073
_diffrn_reflns_av_R_equivalents 0.039
_diffrn_reflns_av_sigmaI/netI 0.0247
_diffrn_reflns_limit_h_max 15
_diffrn_reflns_limit_h_min 0
_diffrn_reflns_limit_k_max 17
_diffrn_reflns_limit_k_min 0
_diffrn_reflns_limit_l_max 16
_diffrn_reflns_limit_l_min -17
_diffrn_reflns_number 52435
_diffrn_reflns_theta_full 27.54
_diffrn_reflns_theta_max 27.54
_diffrn_reflns_theta_min 3.30
_exptl_absorpt_coefficient_mu 2.549
_exptl_absorpt_correction_type none
_exptl_crystal_colour colourless
_exptl_crystal_density_diffrn 1.575
_exptl_crystal_density_method 'not measured'
_exptl_crystal_description block
_exptl_crystal_F_000 960
_exptl_crystal_size_max 0.30
_exptl_crystal_size_mid 0.20
_exptl_crystal_size_min 0.20
_refine_diff_density_max 0.930
_refine_diff_density_min -1.018
_refine_diff_density_rms 0.115
_refine_ls_extinction_method none
_refine_ls_goodness_of_fit_ref 1.061
_refine_ls_hydrogen_treatment mixed
_refine_ls_matrix_type full
_refine_ls_number_parameters 222
_refine_ls_number_reflns 4595
_refine_ls_number_restraints 0
_refine_ls_restrained_S_all 1.061
_refine_ls_R_factor_all 0.0450
_refine_ls_R_factor_gt 0.0433
_refine_ls_shift/su_max 0.001
_refine_ls_shift/su_mean 0.000
_refine_ls_structure_factor_coef Fsqd
_refine_ls_weighting_details 'calc w=1/[\s^2^(Fo^2^)+(0.0678P)^2^+3.9801P] where P=(Fo^2^+2Fc^2^)/3'
_refine_ls_weighting_scheme calc
_refine_ls_wR_factor_gt 0.1191
_refine_ls_wR_factor_ref 0.1210
_reflns_number_gt 4395
_reflns_number_total 4595
_reflns_threshold_expression >2sigma(I)
_cod_data_source_file b401988a.txt
_cod_data_source_block uwe25
_cod_original_sg_symbol_H-M P2(1)/c
_cod_database_code 7014144

loop_
_symmetry_equiv_pos_as_xyz
'x, y, z'
'-x, y+1/2, -z+1/2'
'-x, -y, -z'
'x, -y-1/2, z-1/2'

loop_
_atom_site_label
_atom_site_type_symbol
_atom_site_fract_x
_atom_site_fract_y
_atom_site_fract_z
_atom_site_U_iso_or_equiv
_atom_site_adp_type
_atom_site_occupancy
_atom_site_symmetry_multiplicity
_atom_site_calc_flag
_atom_site_refinement_flags
_atom_site_disorder_assembly
_atom_site_disorder_group
Br1 Br 0.79798(3) 0.62206(2) 0.11424(2) 0.02593(11) Uani 1 1 d . . .
P1 P 0.30173(7) 0.63344(5) 0.53886(6) 0.02067(16) Uani 1 1 d . . .
S1 S 0.05655(7) 0.58554(6) 0.35698(6) 0.02925(18) Uani 1 1 d . . .
S3 S 0.52026(8) 0.74024(7) 0.52362(7) 0.0361(2) Uani 1 1 d . . .
S2 S 0.30942(7) 0.51483(6) 0.73155(6) 0.03047(18) Uani 1 1 d . . .
S4 S 0.22994(9) 0.85002(7) 0.47670(8) 0.0387(2) Uani 1 1 d . . .
C32 C 0.3798(3) 0.6149(2) 0.3679(2) 0.0244(6) Uani 1 1 d . . .
H32A H 0.3204 0.5673 0.3270 0.029 Uiso 1 1 calc R . .
C31 C 0.3972(3) 0.6601(2) 0.4728(2) 0.0228(5) Uani 1 1 d . . .
C21 C 0.3840(3) 0.5807(2) 0.6679(2) 0.0235(5) Uani 1 1 d . . .
C41 C 0.2299(3) 0.7453(2) 0.5499(2) 0.0225(5) Uani 1 1 d . . .
C42 C 0.1582(3) 0.7569(2) 0.6193(3) 0.0317(7) Uani 1 1 d . . .
H42A H 0.1467 0.7099 0.6664 0.038 Uiso 1 1 calc R . .
C24 C 0.4415(3) 0.5013(2) 0.8447(2) 0.0285(6) Uani 1 1 d . . .
H24A H 0.4468 0.4675 0.9080 0.034 Uiso 1 1 calc R . .
C11 C 0.1900(3) 0.5472(2) 0.4605(2) 0.0240(6) Uani 1 1 d . . .
C22 C 0.5066(3) 0.5901(2) 0.7325(2) 0.0273(6) Uani 1 1 d . . .
H22A H 0.5628 0.6234 0.7113 0.033 Uiso 1 1 calc R . .
C12 C 0.2036(3) 0.4433(3) 0.4625(3) 0.0372(8) Uani 1 1 d . . .
H12A H 0.2716 0.4079 0.5126 0.045 Uiso 1 1 calc R . .
C34 C 0.5521(3) 0.7237(2) 0.4159(3) 0.0329(7) Uani 1 1 d . . .
H34A H 0.6180 0.7559 0.4079 0.039 Uiso 1 1 calc R . .
C23 C 0.5383(3) 0.5440(2) 0.8345(2) 0.0298(6) Uani 1 1 d . . .
H23A H 0.6187 0.5430 0.8897 0.036 Uiso 1 1 calc R . .
C14 C 0.0170(3) 0.4659(3) 0.3169(3) 0.0310(6) Uani 1 1 d . . .
H14A H -0.0563 0.4478 0.2574 0.037 Uiso 1 1 calc R . .
C13 C 0.1013(3) 0.3990(3) 0.3789(3) 0.0404(8) Uani 1 1 d . . .
H13A H 0.0925 0.3293 0.3674 0.048 Uiso 1 1 calc R . .
C33 C 0.4758(3) 0.6604(3) 0.3410(3) 0.0360(7) Uani 1 1 d . . .
H33A H 0.4834 0.6461 0.2755 0.043 Uiso 1 1 calc R . .
C44 C 0.1431(3) 0.9116(2) 0.5261(3) 0.0329(7) Uani 1 1 d . . .
H44A H 0.1180 0.9784 0.5071 0.039 Uiso 1 1 calc R . .
C43 C 0.1116(3) 0.8584(3) 0.5955(3) 0.0358(7) Uani 1 1 d . . .
H43A H 0.0615 0.8859 0.6272 0.043 Uiso 1 1 calc R . .
O1 O 0.7336(3) 0.7428(3) 0.7878(3) 0.0650(10) Uani 1 1 d . . .
C1 C 0.8420(4) 0.7025(5) 0.8578(4) 0.0616(13) Uani 1 1 d . . .
H1A H 0.8980 0.7559 0.8971 0.092 Uiso 1 1 calc R . .
H1B H 0.8776 0.6638 0.8169 0.092 Uiso 1 1 calc R . .
H1C H 0.8279 0.6590 0.9094 0.092 Uiso 1 1 calc R . .
H1 H 0.752(7) 0.785(6) 0.736(6) 0.11(2) Uiso 1 1 d . . .

loop_
_atom_site_aniso_label
_atom_site_aniso_U_11
_atom_site_aniso_U_22
_atom_site_aniso_U_33
_atom_site_aniso_U_23
_atom_site_aniso_U_13
_atom_site_aniso_U_12
Br1 0.02644(17) 0.03015(18) 0.02187(17) 0.00109(10) 0.01062(12) 0.00087(10)
P1 0.0200(3) 0.0194(3) 0.0208(3) 0.0015(2) 0.0066(3) -0.0004(2)
S1 0.0240(3) 0.0265(4) 0.0301(4) 0.0017(3) 0.0039(3) 0.0008(3)
S3 0.0376(4) 0.0377(4) 0.0370(4) -0.0018(3) 0.0193(4) -0.0058(3)
S2 0.0250(4) 0.0361(4) 0.0295(4) 0.0108(3) 0.0104(3) 0.0004(3)
S4 0.0416(5) 0.0324(4) 0.0466(5) 0.0070(4) 0.0228(4) 0.0055(3)
C32 0.0187(12) 0.0375(16) 0.0219(13) 0.0096(11) 0.0133(11) 0.0056(11)
C31 0.0220(13) 0.0219(13) 0.0236(13) 0.0001(11) 0.0084(10) -0.0005(10)
C21 0.0214(13) 0.0221(13) 0.0238(13) 0.0016(11) 0.0062(11) -0.0015(10)
C41 0.0232(13) 0.0216(13) 0.0234(13) 0.0041(10) 0.0102(11) -0.0003(10)
C42 0.0250(14) 0.0134(12) 0.0463(18) -0.0008(12) 0.0043(13) 0.0107(10)
C24 0.0368(16) 0.0247(14) 0.0209(13) 0.0006(11) 0.0088(12) 0.0006(12)
C11 0.0206(12) 0.0218(13) 0.0263(14) 0.0020(11) 0.0062(11) 0.0009(10)
C22 0.0250(14) 0.0239(14) 0.0274(15) 0.0035(11) 0.0052(11) -0.0021(11)
C12 0.0285(16) 0.0310(16) 0.0365(17) 0.0030(14) -0.0024(13) -0.0060(13)
C34 0.0318(16) 0.0269(15) 0.0434(18) 0.0056(13) 0.0189(14) 0.0037(12)
C23 0.0308(15) 0.0261(14) 0.0229(14) 0.0017(11) 0.0013(12) -0.0011(12)
C14 0.0235(14) 0.0328(16) 0.0300(15) -0.0037(13) 0.0044(12) -0.0035(12)
C13 0.0349(18) 0.0214(14) 0.052(2) -0.0030(14) 0.0055(16) -0.0013(13)
C33 0.0456(19) 0.0368(17) 0.0353(17) 0.0007(14) 0.0265(15) 0.0028(15)
C44 0.0328(16) 0.0242(15) 0.0414(18) 0.0032(13) 0.0150(14) 0.0004(12)
C43 0.0363(17) 0.0373(17) 0.0401(19) 0.0025(14) 0.0222(15) 0.0081(14)
O1 0.0352(15) 0.093(3) 0.067(2) 0.0399(19) 0.0210(14) -0.0038(15)
C1 0.050(2) 0.092(4) 0.049(2) 0.032(3) 0.027(2) 0.007(2)

loop_
_atom_type_symbol
_atom_type_description
_atom_type_scat_dispersion_real
_atom_type_scat_dispersion_imag
_atom_type_scat_source
C C 0.0033 0.0016 'International Tables Vol C Tables 4.2.6.8 and 6.1.1.4'
H H 0.0000 0.0000 'International Tables Vol C Tables 4.2.6.8 and 6.1.1.4'
P P 0.1023 0.0942 'International Tables Vol C Tables 4.2.6.8 and 6.1.1.4'
S S 0.1246 0.1234 'International Tables Vol C Tables 4.2.6.8 and 6.1.1.4'
Br Br -0.2901 2.4595 'International Tables Vol C Tables 4.2.6.8 and 6.1.1.4'
O O 0.0106 0.0060 'International Tables Vol C Tables 4.2.6.8 and 6.1.1.4'

loop_
_geom_angle_atom_site_label_1
_geom_angle_atom_site_label_2
_geom_angle_atom_site_label_3
_geom_angle
_geom_angle_site_symmetry_1
_geom_angle_site_symmetry_3
_geom_angle_publ_flag
C31 P1 C11 108.91(14) . . ?
C31 P1 C21 111.60(14) . . ?
C11 P1 C21 108.05(14) . . ?
C31 P1 C41 108.28(13) . . ?
C11 P1 C41 109.35(14) . . ?
C21 P1 C41 110.62(14) . . ?
C14 S1 C11 91.23(15) . . ?
C34 S3 C31 92.08(16) . . ?
C24 S2 C21 91.13(15) . . ?
C44 S4 C41 91.46(16) . . ?
C33 C32 C31 104.5(3) . . ?
C33 C32 H32A 127.7 . . ?
C31 C32 H32A 127.7 . . ?
C32 C31 S3 113.4(2) . . ?
C32 C31 P1 122.8(2) . . ?
S3 C31 P1 123.79(17) . . ?
C22 C21 S2 111.8(2) . . ?
C22 C21 P1 127.6(2) . . ?
S2 C21 P1 120.44(16) . . ?
C42 C41 S4 113.9(2) . . ?
C42 C41 P1 124.0(2) . . ?
S4 C41 P1 121.96(17) . . ?
C43 C42 C41 102.9(3) . . ?
C43 C42 H42A 128.6 . . ?
C41 C42 H42A 128.6 . . ?
C23 C24 S2 112.7(2) . . ?
C23 C24 H24A 123.7 . . ?
S2 C24 H24A 123.7 . . ?
C12 C11 S1 112.1(2) . . ?
C12 C11 P1 126.1(2) . . ?
S1 C11 P1 121.23(17) . . ?
C21 C22 C23 111.6(3) . . ?
C21 C22 H22A 124.2 . . ?
C23 C22 H22A 124.2 . . ?
C11 C12 C13 110.3(3) . . ?
C11 C12 H12A 124.9 . . ?
C13 C12 H12A 124.9 . . ?
C33 C34 S3 114.2(3) . . ?
C33 C34 H34A 122.9 . . ?
S3 C34 H34A 122.9 . . ?
C24 C23 C22 112.8(3) . . ?
C24 C23 H23A 123.6 . . ?
C22 C23 H23A 123.6 . . ?
C13 C14 S1 112.9(2) . . ?
C13 C14 H14A 123.6 . . ?
S1 C14 H14A 123.6 . . ?
C14 C13 C12 113.5(3) . . ?
C14 C13 H13A 123.2 . . ?
C12 C13 H13A 123.2 . . ?
C34 C33 C32 115.7(3) . . ?
C34 C33 H33A 122.1 . . ?
C32 C33 H33A 122.1 . . ?
C43 C44 S4 114.6(3) . . ?
C43 C44 H44A 122.7 . . ?
S4 C44 H44A 122.7 . . ?
C44 C43 C42 117.1(3) . . ?
C44 C43 H43A 121.4 . . ?
C42 C43 H43A 121.4 . . ?
C1 O1 H1 107(4) . . ?
O1 C1 H1A 109.5 . . ?
O1 C1 H1B 109.5 . . ?
H1A C1 H1B 109.5 . . ?
O1 C1 H1C 109.5 . . ?
H1A C1 H1C 109.5 . . ?
H1B C1 H1C 109.5 . . ?

loop_
_geom_bond_atom_site_label_1
_geom_bond_atom_site_label_2
_geom_bond_distance
_geom_bond_site_symmetry_2
_geom_bond_publ_flag
P1 C31 1.762(3) . ?
P1 C11 1.764(3) . ?
P1 C21 1.766(3) . ?
P1 C41 1.773(3) . ?
S1 C14 1.704(3) . ?
S1 C11 1.722(3) . ?
S3 C34 1.672(4) . ?
S3 C31 1.731(3) . ?
S2 C24 1.706(3) . ?
S2 C21 1.726(3) . ?
S4 C44 1.676(4) . ?
S4 C41 1.724(3) . ?
C32 C33 1.481(4) . ?
C32 C31 1.481(4) . ?
C32 H32A 0.9500 . ?
C21 C22 1.379(4) . ?
C41 C42 1.526(5) . ?
C42 C43 1.461(4) . ?
C42 H42A 0.9500 . ?
C24 C23 1.358(5) . ?
C24 H24A 0.9500 . ?
C11 C12 1.406(4) . ?
C22 C23 1.418(4) . ?
C22 H22A 0.9500 . ?
C12 C13 1.417(5) . ?
C12 H12A 0.9500 . ?
C34 C33 1.354(5) . ?
C34 H34A 0.9500 . ?
C23 H23A 0.9500 . ?
C14 C13 1.359(5) . ?
C14 H14A 0.9500 . ?
C13 H13A 0.9500 . ?
C33 H33A 0.9500 . ?
C44 C43 1.354(5) . ?
C44 H44A 0.9500 . ?
C43 H43A 0.9500 . ?
O1 C1 1.371(6) . ?
O1 H1 1.00(8) . ?
C1 H1A 0.9800 . ?
C1 H1B 0.9800 . ?
C1 H1C 0.9800 . ?

loop_
_geom_torsion_atom_site_label_1
_geom_torsion_atom_site_label_2
_geom_torsion_atom_site_label_3
_geom_torsion_atom_site_label_4
_geom_torsion
_geom_torsion_site_symmetry_1
_geom_torsion_site_symmetry_2
_geom_torsion_site_symmetry_3
_geom_torsion_site_symmetry_4
_geom_torsion_publ_flag
C33 C32 C31 S3 -2.5(3) . . . . ?
C33 C32 C31 P1 178.0(2) . . . . ?
C34 S3 C31 C32 1.7(2) . . . . ?
C34 S3 C31 P1 -178.8(2) . . . . ?
C11 P1 C31 C32 0.4(3) . . . . ?
C21 P1 C31 C32 119.6(2) . . . . ?
C41 P1 C31 C32 -118.4(2) . . . . ?
C11 P1 C31 S3 -179.02(18) . . . . ?
C21 P1 C31 S3 -59.8(2) . . . . ?
C41 P1 C31 S3 62.2(2) . . . . ?
C24 S2 C21 C22 0.6(3) . . . . ?
C24 S2 C21 P1 -175.4(2) . . . . ?
C31 P1 C21 C22 23.9(3) . . . . ?
C11 P1 C21 C22 143.7(3) . . . . ?
C41 P1 C21 C22 -96.7(3) . . . . ?
C31 P1 C21 S2 -160.65(17) . . . . ?
C11 P1 C21 S2 -40.9(2) . . . . ?
C41 P1 C21 S2 78.7(2) . . . . ?
C44 S4 C41 C42 -0.3(2) . . . . ?
C44 S4 C41 P1 177.0(2) . . . . ?
C31 P1 C41 C42 -168.7(2) . . . . ?
C11 P1 C41 C42 72.8(3) . . . . ?
C21 P1 C41 C42 -46.1(3) . . . . ?
C31 P1 C41 S4 14.3(2) . . . . ?
C11 P1 C41 S4 -104.3(2) . . . . ?
C21 P1 C41 S4 136.84(18) . . . . ?
S4 C41 C42 C43 0.9(3) . . . . ?
P1 C41 C42 C43 -176.4(2) . . . . ?
C21 S2 C24 C23 -0.6(3) . . . . ?
C14 S1 C11 C12 0.7(3) . . . . ?
C14 S1 C11 P1 172.3(2) . . . . ?
C31 P1 C11 C12 84.5(3) . . . . ?
C21 P1 C11 C12 -36.9(3) . . . . ?
C41 P1 C11 C12 -157.4(3) . . . . ?
C31 P1 C11 S1 -85.9(2) . . . . ?
C21 P1 C11 S1 152.71(18) . . . . ?
C41 P1 C11 S1 32.2(2) . . . . ?
S2 C21 C22 C23 -0.6(4) . . . . ?
P1 C21 C22 C23 175.2(2) . . . . ?
S1 C11 C12 C13 -1.1(4) . . . . ?
P1 C11 C12 C13 -172.2(3) . . . . ?
C31 S3 C34 C33 -0.2(3) . . . . ?
S2 C24 C23 C22 0.3(4) . . . . ?
C21 C22 C23 C24 0.2(4) . . . . ?
C11 S1 C14 C13 -0.2(3) . . . . ?
S1 C14 C13 C12 -0.5(5) . . . . ?
C11 C12 C13 C14 1.0(5) . . . . ?
S3 C34 C33 C32 -1.4(4) . . . . ?
C31 C32 C33 C34 2.5(4) . . . . ?
C41 S4 C44 C43 -0.4(3) . . . . ?
S4 C44 C43 C42 1.0(5) . . . . ?
C41 C42 C43 C44 -1.2(4) . . . . ?
